data_4321008
loop_
_publ_author_name
'Tomoyuki Akutagawa'
'Tatsuo Hasegawa'
'Takayoshi Nakamura'
'Sadamu Takeda'
'Tamotsu Inabe'
'Ken-ichi Sugiura'
'Yoshiteru Sakata'
'Allan E. Underhill'

_publ_contact_author_address
;
Research Institute for Electronic Science, Hokkaido University
N12W6 kita-ku, Sapporo 060-0812, Japan
;
_publ_contact_author_email ' takuta@imd.es.hokudai.ac.jp '
_publ_contact_author_fax ' +81-11-706-4972 '
_publ_contact_author_name ' Tomoyuki Akutagawa'
_publ_contact_author_phone ' +81-11-706-2884 '
_publ_section_title
;
 M+(12-crown-4) Supramolecular Cations (M+= Na+, K+, Rb+, and NH4+) within
 Ni(2-thioxo-1,3-dithiole-4,5-dithiolate)2 Molecular Conductor
;
_journal_name_full 'Inorganic Chemistry'
_journal_page_first 2645
_journal_page_last 2651
_journal_paper_doi 10.1021/ic000104a
_journal_volume 39
_journal_year 2000
_chemical_formula_sum 'C40 H32 Na Ni4 O8 S40'
_chemical_formula_weight 2180.88
_space_group_IT_number 14
_symmetry_cell_setting monoclinic
_symmetry_Int_Tables_number 14
_symmetry_space_group_name_Hall '-P 2ybc'
_symmetry_space_group_name_H-M 'P 1 21/c 1'
_cell_angle_alpha 90
_cell_angle_beta 92.53(4)
_cell_angle_gamma 90
_cell_formula_units_Z 2
_cell_length_a 8.068(6)
_cell_length_b 11.084(4)
_cell_length_c 41.711(5)
_cell_measurement_reflns_used 25
_cell_measurement_temperature 170.2
_cell_measurement_theta_max 14.8
_cell_measurement_theta_min 12.9
_cell_volume 3726(3)
_computing_cell_refinement 'MSC/AFC Diffractometer Control'
_computing_data_collection 'MSC/AFC Diffractometer Control'
_computing_data_reduction 'teXsan Ver. 1.10'
_computing_publication_material 'teXsan Ver. 1.10'
_computing_structure_refinement 'teXsan Ver. 1.10'
_computing_structure_solution SIR92
_diffrn_measurement_device_type 'Rigaku AFC5R'
_diffrn_measurement_method \w-2\q
_diffrn_radiation_type 'Mo K\a'
_diffrn_radiation_wavelength 0.7107
_diffrn_reflns_av_R_equivalents 0.061
_diffrn_reflns_limit_h_max 10
_diffrn_reflns_limit_h_min 0
_diffrn_reflns_limit_k_max 14
_diffrn_reflns_limit_k_min 0
_diffrn_reflns_limit_l_max 54
_diffrn_reflns_limit_l_min -54
_diffrn_reflns_number 9653
_diffrn_reflns_theta_max 27.50
_diffrn_standards_decay_% 0.28
_diffrn_standards_interval_count 150
_diffrn_standards_number 3
_exptl_absorpt_coefficient_mu 2.169
_exptl_absorpt_correction_T_max 0.841
_exptl_absorpt_correction_T_min 0.728
_exptl_absorpt_correction_type psi-scan
_exptl_absorpt_process_details '(North, Phillips & Mathews, 1968)'
_exptl_crystal_colour black
_exptl_crystal_density_diffrn 1.944
_exptl_crystal_density_method 'not measured'
_exptl_crystal_description plate
_exptl_crystal_size_max 2.000
_exptl_crystal_size_mid 0.180
_exptl_crystal_size_min 0.080
_refine_diff_density_max 1.53
_refine_diff_density_min -1.00
_refine_ls_extinction_method none
_refine_ls_goodness_of_fit_all 2.669
_refine_ls_number_parameters 448
_refine_ls_number_reflns 4347
_refine_ls_R_factor_obs 0.0800
_refine_ls_shift/esd_max 0.2305
_refine_ls_structure_factor_coef F
_refine_ls_weighting_details 'w =3D 1/[\s^2^(Fo) + 0.00001|Fo|^2^]'
_refine_ls_weighting_scheme calc
_refine_ls_wR_factor_obs 0.0799
_reflns_number_observed 4347
_reflns_number_total 8577
_cod_data_source_file ic000104a_2.cif
_cod_data_source_block Na(12C4)2[Ni(dmit)2]4
_cod_original_cell_volume 3726(2)
_cod_original_formula_sum 'C40 H32 Na1 O8 Ni4 S40 '
_cod_database_code 4321008

loop_
_symmetry_equiv_pos_as_xyz
x,y,z
-x,1/2+y,1/2-z
-x,-y,-z
x,1/2-y,1/2+z

loop_
_atom_site_aniso_label
_atom_site_aniso_U_11
_atom_site_aniso_U_22
_atom_site_aniso_U_33
_atom_site_aniso_U_12
_atom_site_aniso_U_13
_atom_site_aniso_U_23
Ni(1) 0.0262(8) 0.0145(7) 0.0270(8) 0.0006(7) 0.0013(6) -0.0014(6)
Ni(2) 0.0246(8) 0.0106(6) 0.0244(7) -0.0011(6) 0.0036(6) -0.0011(6)
S(1) 0.033(2) 0.020(1) 0.028(1) 0.005(1) 0.003(1) 0.003(1)
S(2) 0.040(2) 0.047(2) 0.026(2) 0.008(2) 0.001(1) 0.005(2)
S(3) 0.078(3) 0.098(4) 0.027(2) 0.031(3) 0.012(2) 0.004(2)
S(4) 0.046(2) 0.045(2) 0.030(2) 0.014(2) 0.000(2) -0.007(2)
S(5) 0.031(2) 0.020(1) 0.031(2) 0.004(1) 0.001(1) -0.003(1)
S(6) 0.030(2) 0.014(1) 0.030(1) 0.002(1) 0.003(1) -0.002(1)
S(7) 0.033(2) 0.020(1) 0.029(1) 0.000(1) 0.001(1) 0.002(1)
S(8) 0.046(2) 0.042(2) 0.035(2) -0.004(2) 0.011(2) -0.004(2)
S(9) 0.031(2) 0.019(1) 0.036(2) 0.001(1) 0.008(1) -0.005(1)
S(10) 0.033(2) 0.015(1) 0.033(2) 0.001(1) 0.003(1) 0.001(1)
S(11) 0.031(2) 0.014(1) 0.031(2) 0.003(1) 0.004(1) 0.001(1)
S(12) 0.036(2) 0.032(2) 0.030(2) 0.007(2) 0.001(1) 0.010(1)
S(13) 0.062(3) 0.073(3) 0.028(2) 0.022(2) 0.013(2) 0.013(2)
S(14) 0.032(2) 0.032(2) 0.026(1) 0.005(1) 0.006(1) -0.001(1)
S(15) 0.033(2) 0.013(1) 0.026(1) 0.003(1) 0.008(1) 0.003(1)
S(16) 0.030(2) 0.013(1) 0.028(1) 0.000(1) 0.005(1) 0.001(1)
S(17) 0.031(2) 0.041(2) 0.022(1) -0.003(2) 0.004(1) 0.001(1)
S(18) 0.052(2) 0.112(4) 0.026(2) 0.005(3) 0.010(2) -0.012(2)
S(19) 0.035(2) 0.034(2) 0.041(2) -0.005(2) 0.012(1) -0.020(1)
S(20) 0.031(2) 0.010(1) 0.036(2) 0.002(1) 0.006(1) -0.005(1)
Na(1) 0.032(5) 0.062(5) 0.110(7) 0.004(4) 0.001(5) 0.061(5)
O(1) 0.18(3) 0.02(1) 0.05(1) 0.05(1) -0.02(2) -0.016(10)
O(2) 0.12(2) 0.15(3) 0.04(1) -0.08(2) 0.04(1) -0.02(2)
O(3) 0.13(1) 0.26(2) 0.08(1) 0.00(2) -0.03(1) -0.05(1)
O(4) 0.07(2) 0.07(2) 0.13(2) -0.02(1) 0.06(1) -0.03(2)
O(5) 0.03(1) 0.07(1) 0.025(8) 0.00(1) -0.004(8) 0.010(10)
O(6) 0.05(1) 0.04(1) 0.017(8) -0.023(10) -0.002(8) 0.010(8)
O(7) 0.04(1) 0.031(9) 0.036(9) -0.018(9) 0.011(8) -0.032(7)
C(1) 0.027(7) 0.045(8) 0.024(6) -0.001(6) 0.002(5) 0.002(6)
C(2) 0.064(10) 0.044(8) 0.018(6) 0.009(8) -0.005(6) -0.005(6)
C(3) 0.030(7) 0.033(7) 0.018(5) 0.001(6) -0.005(5) -0.008(5)
C(4) 0.017(6) 0.012(5) 0.038(6) -0.001(5) -0.003(5) -0.001(5)
C(5) 0.028(6) 0.036(7) 0.025(6) -0.015(6) -0.002(5) -0.006(6)
C(6) 0.010(5) 0.013(5) 0.038(6) -0.002(4) -0.002(5) 0.003(5)
C(7) 0.018(6) 0.021(6) 0.020(5) 0.004(5) -0.009(4) 0.004(5)
C(8) 0.027(6) 0.050(8) 0.023(6) 0.009(7) 0.003(5) 0.010(6)
C(9) 0.020(6) 0.011(5) 0.030(6) 0.000(5) 0.006(5) 0.000(5)
C(10) 0.022(6) 0.011(5) 0.026(6) -0.004(5) 0.001(5) -0.001(4)
C(11) 0.028(7) 0.066(10) 0.019(6) -0.005(7) 0.001(5) -0.004(6)
C(12) 0.023(6) 0.021(6) 0.025(5) -0.008(5) 0.001(5) -0.010(5)
C(13) 0.031(9) 0.051(10) 0.13(2) -0.011(8) 0.014(10) 0.04(1)
C(14) 0.07(1) 0.030(8) 0.13(2) 0.015(9) -0.06(1) -0.020(10)
C(15) 0.045(10) 0.030(8) 0.13(1) 0.014(7) 0.021(10) 0.037(9)
C(16) 0.061(10) 0.10(1) 0.19(2) -0.058(9) 0.090(10) -0.11(1)
C(17) 0.06(1) 0.053(10) 0.054(9) 0.024(9) 0.000(8) 0.010(8)
C(18) 0.054(9) 0.022(6) 0.027(6) 0.008(6) -0.018(6) -0.009(5)
C(19) 0.028(9) 0.15(2) 0.06(1) 0.01(1) 0.003(8) 0.03(1)
C(20) 0.08(1) 0.063(10) 0.016(6) -0.043(9) 0.018(7) -0.017(6)

loop_
_atom_site_label
_atom_site_type_symbol
_atom_site_fract_x
_atom_site_fract_y
_atom_site_fract_z
_atom_site_U_iso_or_equiv
_atom_site_thermal_displace_type
_atom_site_occupancy
_atom_site_calc_flag
_atom_site_refinement_flags
_atom_site_disorder_assembly
_atom_site_disorder_group
Ni(1) Ni 1.3036(2) 0.0413(1) 0.29598(3) 0.0226(4) Uani 1.00 d . . .
Ni(2) Ni 0.8641(2) 0.0443(1) 0.25875(3) 0.0198(4) Uani 1.00 d . . .
S(1) S 1.3183(4) -0.0959(3) 0.33300(7) 0.0268(8) Uani 1.00 d . . .
S(2) S 1.2005(4) -0.0964(3) 0.40094(8) 0.0377(9) Uani 1.00 d . . .
S(3) S 1.0536(6) 0.0203(5) 0.45718(9) 0.067(1) Uani 1.00 d . . .
S(4) S 1.0823(5) 0.1497(3) 0.39532(8) 0.0405(10) Uani 1.00 d . . .
S(5) S 1.1855(4) 0.1704(3) 0.32649(7) 0.0273(8) Uani 1.00 d . . .
S(6) S 1.2854(4) 0.1747(3) 0.25876(7) 0.0245(7) Uani 1.00 d . . .
S(7) S 1.3923(4) 0.1735(3) 0.19021(7) 0.0272(8) Uani 1.00 d . . .
S(8) S 1.5565(5) 0.0618(3) 0.13542(8) 0.0405(10) Uani 1.00 d . . .
S(9) S 1.5304(4) -0.0688(3) 0.19735(8) 0.0284(8) Uani 1.00 d . . .
S(10) S 1.4281(4) -0.0849(3) 0.26587(7) 0.0267(8) Uani 1.00 d . . .
S(11) S 0.8797(4) -0.0895(3) 0.29632(7) 0.0255(7) Uani 1.00 d . . .
S(12) S 0.7630(4) -0.0870(3) 0.36429(8) 0.0324(8) Uani 1.00 d . . .
S(13) S 0.5974(5) 0.0267(4) 0.41853(8) 0.054(1) Uani 1.00 d . . .
S(14) S 0.6318(4) 0.1568(3) 0.35684(7) 0.0296(8) Uani 1.00 d . . .
S(15) S 0.7407(4) 0.1733(3) 0.28844(7) 0.0238(7) Uani 1.00 d . . .
S(16) S 0.8457(4) 0.1772(3) 0.22143(7) 0.0236(7) Uani 1.00 d . . .
S(17) S 0.9594(4) 0.1772(3) 0.15349(7) 0.0310(8) Uani 1.00 d . . .
S(18) S 1.1301(5) 0.0695(5) 0.09926(8) 0.063(1) Uani 1.00 d . . .
S(19) S 1.0877(4) -0.0672(3) 0.15990(8) 0.0361(9) Uani 1.00 d . . .
S(20) S 0.9846(4) -0.0836(2) 0.22861(7) 0.0253(8) Uani 1.00 d . . .
Na(1) Na 0.5000 0.5000 0.5000 0.068(3) Uani 1.00 d S . .
O(1) O 0.739(4) 0.554(2) 0.5668(5) 0.084(8) Uani 0.50 d P . .
O(2) O 0.845(3) 0.668(3) 0.4859(5) 0.099(10) Uani 0.50 d P . .
O(3) O 0.394(2) 0.724(2) 0.4778(3) 0.158(8) Uani 1.00 d . . .
O(4) O 0.325(3) 0.677(2) 0.5580(6) 0.088(9) Uani 0.50 d P . .
O(5) O 0.728(2) 0.527(2) 0.5363(4) 0.042(5) Uani 0.50 d P . .
O(6) O 0.726(2) 0.626(2) 0.4735(4) 0.038(5) Uani 0.50 d P . .
O(7) O 0.395(2) 0.592(1) 0.5414(4) 0.036(5) Uani 0.50 d P . .
C(1) C 1.229(1) -0.028(1) 0.3644(3) 0.032(3) Uani 1.00 d . . .
C(2) C 1.112(2) 0.028(1) 0.4199(3) 0.042(4) Uani 1.00 d . . .
C(3) C 1.170(1) 0.092(1) 0.3613(3) 0.027(3) Uani 1.00 d . . .
C(4) C 1.373(1) 0.1066(10) 0.2275(3) 0.022(3) Uani 1.00 d . . .
C(5) C 1.497(1) 0.056(1) 0.1718(3) 0.030(3) Uani 1.00 d . . .
C(6) C 1.438(1) -0.0093(9) 0.2311(3) 0.020(3) Uani 1.00 d . . .
C(7) C 0.789(1) -0.0191(10) 0.3269(2) 0.020(3) Uani 1.00 d . . .
C(8) C 0.657(1) 0.033(1) 0.3821(3) 0.033(3) Uani 1.00 d . . .
C(9) C 0.727(1) 0.0984(9) 0.3233(3) 0.020(3) Uani 1.00 d . . .
C(10) C 0.937(1) 0.1083(9) 0.1903(3) 0.020(3) Uani 1.00 d . . .
C(11) C 1.063(1) 0.062(1) 0.1350(3) 0.038(4) Uani 1.00 d . . .
C(12) C 0.996(1) -0.008(1) 0.1936(3) 0.023(3) Uani 1.00 d . . .
C(13) C 0.840(2) 0.630(1) 0.5355(5) 0.071(6) Uani 1.00 d . . .
C(14) C 0.817(2) 0.595(1) 0.5070(5) 0.078(6) Uani 1.00 d . . .
C(15) C 0.685(2) 0.757(1) 0.4752(5) 0.067(5) Uani 1.00 d . . .
C(16) C 0.526(2) 0.722(2) 0.4675(5) 0.112(6) Uani 1.00 d . . .
C(17) C 0.353(2) 0.780(1) 0.5096(4) 0.055(5) Uani 1.00 d . . .
C(18) C 0.309(2) 0.681(1) 0.5275(3) 0.035(3) Uani 1.00 d . . .
C(19) C 0.515(2) 0.654(2) 0.5697(4) 0.081(7) Uani 1.00 d . . .
C(20) C 0.594(2) 0.560(1) 0.5621(3) 0.051(4) Uani 1.00 d . . .

loop_
_atom_type_symbol
_atom_type_description
_atom_type_scat_dispersion_real
_atom_type_scat_dispersion_imag
_atom_type_scat_source
C C 0.003 0.002
;International Tables for Crystallography
(1992, Vol. C, Tables 4.2.6.8 and 6.1.1.1)
;
H H 0.000 0.000
;International Tables for Crystallography
(1992, Vol. C, Table 6.1.1.2)
;
O O 0.011 0.006
;International Tables for Crystallography
(1992, Vol. C, Tables 4.2.6.8 and 6.1.1.1)
;
Na Na 0.036 0.025
;International Tables for Crystallography
(1992, Vol. C, Tables 4.2.6.8 and 6.1.1.1)
;
S S 0.125 0.123
;International Tables for Crystallography
(1992, Vol. C, Tables 4.2.6.8 and 6.1.1.1)
;
Ni Ni 0.339 1.112
;International Tables for Crystallography
(1992, Vol. C, Tables 4.2.6.8 and 6.1.1.1)
;

loop_
_geom_angle_atom_site_label_1
_geom_angle_atom_site_label_2
_geom_angle_atom_site_label_3
_geom_angle
_geom_angle_site_symmetry_1
_geom_angle_site_symmetry_2
_geom_angle_site_symmetry_3
_geom_angle_publ_flag
S(1) Ni(1) S(5) 93.2(1) . 1_555 1_555 yes
S(1) Ni(1) S(6) 178.8(1) . 1_555 1_555 yes
S(1) Ni(1) S(10) 87.0(1) . 1_555 1_555 yes
S(5) Ni(1) S(6) 87.2(1) . 1_555 1_555 yes
S(5) Ni(1) S(10) 178.4(1) . 1_555 1_555 yes
S(6) Ni(1) S(10) 92.5(1) . 1_555 1_555 yes
S(11) Ni(2) S(15) 93.0(1) . 1_555 1_555 yes
S(11) Ni(2) S(16) 179.4(1) . 1_555 1_555 yes
S(11) Ni(2) S(20) 87.6(1) . 1_555 1_555 yes
S(15) Ni(2) S(16) 86.7(1) . 1_555 1_555 yes
S(15) Ni(2) S(20) 179.2(1) . 1_555 1_555 yes
S(16) Ni(2) S(20) 92.7(1) . 1_555 1_555 yes
Ni(1) S(1) S(10) 46.36(9) . 1_555 1_555 yes
Ni(1) S(1) C(1) 103.2(5) . 1_555 1_555 yes
Ni(1) S(1) C(3) 76.1(3) . 1_555 1_555 yes
S(10) S(1) C(1) 149.6(5) . 1_555 1_555 yes
S(10) S(1) C(3) 122.4(3) . 1_555 1_555 yes
C(1) S(1) C(3) 27.1(5) . 1_555 1_555 yes
S(3) S(2) S(4) 60.8(1) . 1_555 1_555 yes
S(3) S(2) C(1) 125.4(5) . 1_555 1_555 yes
S(3) S(2) C(2) 28.1(4) . 1_555 1_555 yes
S(3) S(2) C(3) 96.9(3) . 1_555 1_555 yes
S(4) S(2) C(1) 64.7(5) . 1_555 1_555 yes
S(4) S(2) C(2) 32.7(4) . 1_555 1_555 yes
S(4) S(2) C(3) 36.1(3) . 1_555 1_555 yes
C(1) S(2) C(2) 97.3(6) . 1_555 1_555 yes
C(1) S(2) C(3) 28.6(5) . 1_555 1_555 yes
C(2) S(2) C(3) 68.7(5) . 1_555 1_555 yes
S(2) S(3) S(4) 58.3(1) . 1_555 1_555 yes
S(2) S(3) C(2) 30.1(5) . 1_555 1_555 yes
S(4) S(3) C(2) 28.2(5) . 1_555 1_555 yes
S(2) S(4) S(3) 60.8(1) . 1_555 1_555 yes
S(2) S(4) C(1) 35.9(3) . 1_555 1_555 yes
S(2) S(4) C(2) 33.7(4) . 1_555 1_555 yes
S(2) S(4) C(3) 64.8(4) . 1_555 1_555 yes
S(3) S(4) C(1) 96.7(3) . 1_555 1_555 yes
S(3) S(4) C(2) 27.2(4) . 1_555 1_555 yes
S(3) S(4) C(3) 125.6(5) . 1_555 1_555 yes
C(1) S(4) C(2) 69.5(5) . 1_555 1_555 yes
C(1) S(4) C(3) 28.9(5) . 1_555 1_555 yes
C(2) S(4) C(3) 98.4(6) . 1_555 1_555 yes
Ni(1) S(5) S(6) 46.11(9) . 1_555 1_555 yes
Ni(1) S(5) C(1) 76.0(3) . 1_555 1_555 yes
Ni(1) S(5) C(3) 102.4(4) . 1_555 1_555 yes
S(6) S(5) C(1) 122.1(3) . 1_555 1_555 yes
S(6) S(5) C(3) 148.5(4) . 1_555 1_555 yes
C(1) S(5) C(3) 26.4(5) . 1_555 1_555 yes
Ni(1) S(6) S(5) 46.65(9) . 1_555 1_555 yes
Ni(1) S(6) C(4) 103.5(4) . 1_555 1_555 yes
Ni(1) S(6) C(6) 76.6(2) . 1_555 1_555 yes
S(5) S(6) C(4) 150.1(4) . 1_555 1_555 yes
S(5) S(6) C(6) 123.2(3) . 1_555 1_555 yes
C(4) S(6) C(6) 26.9(4) . 1_555 1_555 yes
S(8) S(7) S(9) 60.8(1) . 1_555 1_555 yes
S(8) S(7) C(4) 124.9(4) . 1_555 1_555 yes
S(8) S(7) C(5) 27.1(4) . 1_555 1_555 yes
S(8) S(7) C(6) 97.0(3) . 1_555 1_555 yes
S(9) S(7) C(4) 64.1(4) . 1_555 1_555 yes
S(9) S(7) C(5) 33.8(4) . 1_555 1_555 yes
S(9) S(7) C(6) 36.2(2) . 1_555 1_555 yes
C(4) S(7) C(5) 97.9(5) . 1_555 1_555 yes
C(4) S(7) C(6) 27.9(4) . 1_555 1_555 yes
C(5) S(7) C(6) 70.0(5) . 1_555 1_555 yes
S(7) S(8) S(9) 58.8(1) . 1_555 1_555 yes
S(7) S(8) C(5) 29.5(5) . 1_555 1_555 yes
S(9) S(8) C(5) 29.4(5) . 1_555 1_555 yes
S(7) S(9) S(8) 60.3(1) . 1_555 1_555 yes
S(7) S(9) C(4) 35.8(2) . 1_555 1_555 yes
S(7) S(9) C(5) 33.5(4) . 1_555 1_555 yes
S(7) S(9) C(6) 63.9(4) . 1_555 1_555 yes
S(8) S(9) C(4) 96.2(3) . 1_555 1_555 yes
S(8) S(9) C(5) 26.8(4) . 1_555 1_555 yes
S(8) S(9) C(6) 124.3(4) . 1_555 1_555 yes
C(4) S(9) C(5) 69.4(5) . 1_555 1_555 yes
C(4) S(9) C(6) 28.1(4) . 1_555 1_555 yes
C(5) S(9) C(6) 97.5(5) . 1_555 1_555 yes
Ni(1) S(10) S(1) 46.62(9) . 1_555 1_555 yes
Ni(1) S(10) C(4) 76.5(3) . 1_555 1_555 yes
Ni(1) S(10) C(6) 102.7(4) . 1_555 1_555 yes
S(1) S(10) C(4) 123.1(3) . 1_555 1_555 yes
S(1) S(10) C(6) 149.3(4) . 1_555 1_555 yes
C(4) S(10) C(6) 26.2(4) . 1_555 1_555 yes
Ni(2) S(11) S(20) 46.18(9) . 1_555 1_555 yes
Ni(2) S(11) C(7) 102.6(4) . 1_555 1_555 yes
Ni(2) S(11) C(9) 76.0(2) . 1_555 1_555 yes
S(20) S(11) C(7) 148.7(4) . 1_555 1_555 yes
S(20) S(11) C(9) 122.2(3) . 1_555 1_555 yes
C(7) S(11) C(9) 26.5(4) . 1_555 1_555 yes
S(13) S(12) S(14) 60.8(1) . 1_555 1_555 yes
S(13) S(12) C(7) 124.9(4) . 1_555 1_555 yes
S(13) S(12) C(8) 27.5(4) . 1_555 1_555 yes
S(13) S(12) C(9) 97.0(3) . 1_555 1_555 yes
S(14) S(12) C(7) 64.1(4) . 1_555 1_555 yes
S(14) S(12) C(8) 33.3(4) . 1_555 1_555 yes
S(14) S(12) C(9) 36.2(2) . 1_555 1_555 yes
C(7) S(12) C(8) 97.4(5) . 1_555 1_555 yes
C(7) S(12) C(9) 27.9(4) . 1_555 1_555 yes
C(8) S(12) C(9) 69.5(5) . 1_555 1_555 yes
S(12) S(13) S(14) 58.8(1) . 1_555 1_555 yes
S(12) S(13) C(8) 30.2(5) . 1_555 1_555 yes
S(14) S(13) C(8) 28.6(5) . 1_555 1_555 yes
S(12) S(14) S(13) 60.3(1) . 1_555 1_555 yes
S(12) S(14) C(7) 36.3(2) . 1_555 1_555 yes
S(12) S(14) C(8) 33.8(4) . 1_555 1_555 yes
S(12) S(14) C(9) 64.7(4) . 1_555 1_555 yes
S(13) S(14) C(7) 96.6(3) . 1_555 1_555 yes
S(13) S(14) C(8) 26.5(4) . 1_555 1_555 yes
S(13) S(14) C(9) 125.0(4) . 1_555 1_555 yes
C(7) S(14) C(8) 70.1(5) . 1_555 1_555 yes
C(7) S(14) C(9) 28.4(4) . 1_555 1_555 yes
C(8) S(14) C(9) 98.5(6) . 1_555 1_555 yes
Ni(2) S(15) S(16) 46.36(9) . 1_555 1_555 yes
Ni(2) S(15) C(7) 76.1(2) . 1_555 1_555 yes
Ni(2) S(15) C(9) 102.6(4) . 1_555 1_555 yes
S(16) S(15) C(7) 122.4(3) . 1_555 1_555 yes
S(16) S(15) C(9) 148.9(4) . 1_555 1_555 yes
C(7) S(15) C(9) 26.5(4) . 1_555 1_555 yes
Ni(2) S(16) S(15) 46.89(9) . 1_555 1_555 yes
Ni(2) S(16) C(10) 103.2(4) . 1_555 1_555 yes
Ni(2) S(16) C(12) 76.7(3) . 1_555 1_555 yes
S(15) S(16) C(10) 150.1(4) . 1_555 1_555 yes
S(15) S(16) C(12) 123.6(3) . 1_555 1_555 yes
C(10) S(16) C(12) 26.5(4) . 1_555 1_555 yes
S(18) S(17) S(19) 61.1(1) . 1_555 1_555 yes
S(18) S(17) C(10) 124.9(4) . 1_555 1_555 yes
S(18) S(17) C(11) 26.8(4) . 1_555 1_555 yes
S(18) S(17) C(12) 97.2(3) . 1_555 1_555 yes
S(19) S(17) C(10) 63.8(4) . 1_555 1_555 yes
S(19) S(17) C(11) 34.3(4) . 1_555 1_555 yes
S(19) S(17) C(12) 36.1(2) . 1_555 1_555 yes
C(10) S(17) C(11) 98.1(6) . 1_555 1_555 yes
C(10) S(17) C(12) 27.7(4) . 1_555 1_555 yes
C(11) S(17) C(12) 70.4(5) . 1_555 1_555 yes
S(17) S(18) S(19) 58.7(1) . 1_555 1_555 yes
S(17) S(18) C(11) 29.0(5) . 1_555 1_555 yes
S(19) S(18) C(11) 29.7(5) . 1_555 1_555 yes
S(17) S(19) S(18) 60.1(1) . 1_555 1_555 yes
S(17) S(19) C(10) 35.9(2) . 1_555 1_555 yes
S(17) S(19) C(11) 33.4(4) . 1_555 1_555 yes
S(17) S(19) C(12) 64.1(4) . 1_555 1_555 yes
S(18) S(19) C(10) 96.0(3) . 1_555 1_555 yes
S(18) S(19) C(11) 26.8(4) . 1_555 1_555 yes
S(18) S(19) C(12) 124.2(4) . 1_555 1_555 yes
C(10) S(19) C(11) 69.2(5) . 1_555 1_555 yes
C(10) S(19) C(12) 28.2(4) . 1_555 1_555 yes
C(11) S(19) C(12) 97.5(6) . 1_555 1_555 yes
Ni(2) S(20) S(11) 46.22(9) . 1_555 1_555 yes
Ni(2) S(20) C(10) 76.6(2) . 1_555 1_555 yes
Ni(2) S(20) C(12) 102.9(4) . 1_555 1_555 yes
S(11) S(20) C(10) 122.9(3) . 1_555 1_555 yes
S(11) S(20) C(12) 149.2(4) . 1_555 1_555 yes
C(10) S(20) C(12) 26.3(4) . 1_555 1_555 yes
O(3) Na(1) O(3) 180.0 . 1_555 3_666 yes
O(3) Na(1) O(5) 108.8(6) . 1_555 1_555 yes
O(3) Na(1) O(5) 71.2(6) . 1_555 3_666 yes
O(3) Na(1) O(6) 65.5(6) . 1_555 1_555 yes
O(3) Na(1) O(6) 114.5(6) . 1_555 3_666 yes
O(3) Na(1) O(7) 74.0(6) . 1_555 1_555 yes
O(3) Na(1) O(7) 106.0(6) . 1_555 3_666 yes
O(3) Na(1) C(14) 88.0(5) . 1_555 1_555 yes
O(3) Na(1) C(14) 92.0(5) . 1_555 3_666 yes
O(3) Na(1) C(16) 24.0(4) . 1_555 1_555 yes
O(3) Na(1) C(16) 156.0(4) . 1_555 3_666 yes
O(3) Na(1) C(18) 47.9(4) . 1_555 1_555 yes
O(3) Na(1) C(18) 132.1(4) . 1_555 3_666 yes
O(3) Na(1) C(20) 99.6(5) . 1_555 1_555 yes
O(3) Na(1) C(20) 80.4(5) . 1_555 3_666 yes
O(3) Na(1) O(5) 71.2(6) . 3_666 1_555 yes
O(3) Na(1) O(5) 108.8(6) . 3_666 3_666 yes
O(3) Na(1) O(6) 114.5(6) . 3_666 1_555 yes
O(3) Na(1) O(6) 65.5(6) . 3_666 3_666 yes
O(3) Na(1) O(7) 106.0(6) . 3_666 1_555 yes
O(3) Na(1) O(7) 74.0(6) . 3_666 3_666 yes
O(3) Na(1) C(14) 92.0(5) . 3_666 1_555 yes
O(3) Na(1) C(14) 88.0(5) . 3_666 3_666 yes
O(3) Na(1) C(16) 156.0(4) . 3_666 1_555 yes
O(3) Na(1) C(16) 24.0(4) . 3_666 3_666 yes
O(3) Na(1) C(18) 132.1(4) . 3_666 1_555 yes
O(3) Na(1) C(18) 47.9(4) . 3_666 3_666 yes
O(3) Na(1) C(20) 80.4(5) . 3_666 1_555 yes
O(3) Na(1) C(20) 99.6(5) . 3_666 3_666 yes
O(5) Na(1) O(5) 180.0 . 1_555 3_666 yes
O(5) Na(1) O(6) 70.1(6) . 1_555 1_555 yes
O(5) Na(1) O(6) 109.9(6) . 1_555 3_666 yes
O(5) Na(1) O(7) 75.8(6) . 1_555 1_555 yes
O(5) Na(1) O(7) 104.2(6) . 1_555 3_666 yes
O(5) Na(1) C(14) 35.9(6) . 1_555 1_555 yes
O(5) Na(1) C(14) 144.1(6) . 1_555 3_666 yes
O(5) Na(1) C(16) 97.3(6) . 1_555 1_555 yes
O(5) Na(1) C(16) 82.7(6) . 1_555 3_666 yes
O(5) Na(1) C(18) 94.3(5) . 1_555 1_555 yes
O(5) Na(1) C(18) 85.7(5) . 1_555 3_666 yes
O(5) Na(1) C(20) 35.5(5) . 1_555 1_555 yes
O(5) Na(1) C(20) 144.5(5) . 1_555 3_666 yes
O(5) Na(1) O(6) 109.9(6) . 3_666 1_555 yes
O(5) Na(1) O(6) 70.1(6) . 3_666 3_666 yes
O(5) Na(1) O(7) 104.2(6) . 3_666 1_555 yes
O(5) Na(1) O(7) 75.8(6) . 3_666 3_666 yes
O(5) Na(1) C(14) 144.1(6) . 3_666 1_555 yes
O(5) Na(1) C(14) 35.9(6) . 3_666 3_666 yes
O(5) Na(1) C(16) 82.7(6) . 3_666 1_555 yes
O(5) Na(1) C(16) 97.3(6) . 3_666 3_666 yes
O(5) Na(1) C(18) 85.7(5) . 3_666 1_555 yes
O(5) Na(1) C(18) 94.3(5) . 3_666 3_666 yes
O(5) Na(1) C(20) 144.5(5) . 3_666 1_555 yes
O(5) Na(1) C(20) 35.5(5) . 3_666 3_666 yes
O(6) Na(1) O(6) 180.0 . 1_555 3_666 yes
O(6) Na(1) O(7) 112.8(6) . 1_555 1_555 yes
O(6) Na(1) O(7) 67.2(6) . 1_555 3_666 yes
O(6) Na(1) C(14) 34.3(5) . 1_555 1_555 yes
O(6) Na(1) C(14) 145.7(5) . 1_555 3_666 yes
O(6) Na(1) C(16) 41.8(5) . 1_555 1_555 yes
O(6) Na(1) C(16) 138.2(5) . 1_555 3_666 yes
O(6) Na(1) C(18) 101.5(5) . 1_555 1_555 yes
O(6) Na(1) C(18) 78.5(5) . 1_555 3_666 yes
O(6) Na(1) C(20) 95.8(5) . 1_555 1_555 yes
O(6) Na(1) C(20) 84.2(5) . 1_555 3_666 yes
O(6) Na(1) O(7) 67.2(6) . 3_666 1_555 yes
O(6) Na(1) O(7) 112.8(6) . 3_666 3_666 yes
O(6) Na(1) C(14) 145.7(5) . 3_666 1_555 yes
O(6) Na(1) C(14) 34.3(5) . 3_666 3_666 yes
O(6) Na(1) C(16) 138.2(5) . 3_666 1_555 yes
O(6) Na(1) C(16) 41.8(5) . 3_666 3_666 yes
O(6) Na(1) C(18) 78.5(5) . 3_666 1_555 yes
O(6) Na(1) C(18) 101.5(5) . 3_666 3_666 yes
O(6) Na(1) C(20) 84.2(5) . 3_666 1_555 yes
O(6) Na(1) C(20) 95.8(5) . 3_666 3_666 yes
O(7) Na(1) O(7) 180.0 . 1_555 3_666 yes
O(7) Na(1) C(14) 97.3(6) . 1_555 1_555 yes
O(7) Na(1) C(14) 82.7(6) . 1_555 3_666 yes
O(7) Na(1) C(16) 90.6(6) . 1_555 1_555 yes
O(7) Na(1) C(16) 89.4(6) . 1_555 3_666 yes
O(7) Na(1) C(18) 27.4(5) . 1_555 1_555 yes
O(7) Na(1) C(18) 152.6(5) . 1_555 3_666 yes
O(7) Na(1) C(20) 41.5(6) . 1_555 1_555 yes
O(7) Na(1) C(20) 138.5(6) . 1_555 3_666 yes
O(7) Na(1) C(14) 82.7(6) . 3_666 1_555 yes
O(7) Na(1) C(14) 97.3(6) . 3_666 3_666 yes
O(7) Na(1) C(16) 89.4(6) . 3_666 1_555 yes
O(7) Na(1) C(16) 90.6(6) . 3_666 3_666 yes
O(7) Na(1) C(18) 152.6(5) . 3_666 1_555 yes
O(7) Na(1) C(18) 27.4(5) . 3_666 3_666 yes
O(7) Na(1) C(20) 138.5(6) . 3_666 1_555 yes
O(7) Na(1) C(20) 41.5(6) . 3_666 3_666 yes
C(14) Na(1) C(14) 180.0 . 1_555 3_666 yes
C(14) Na(1) C(16) 68.4(5) . 1_555 1_555 yes
C(14) Na(1) C(16) 111.6(5) . 1_555 3_666 yes
C(14) Na(1) C(18) 102.0(4) . 1_555 1_555 yes
C(14) Na(1) C(18) 78.0(4) . 1_555 3_666 yes
C(14) Na(1) C(20) 66.0(5) . 1_555 1_555 yes
C(14) Na(1) C(20) 114.0(5) . 1_555 3_666 yes
C(14) Na(1) C(16) 111.6(5) . 3_666 1_555 yes
C(14) Na(1) C(16) 68.4(5) . 3_666 3_666 yes
C(14) Na(1) C(18) 78.0(4) . 3_666 1_555 yes
C(14) Na(1) C(18) 102.0(4) . 3_666 3_666 yes
C(14) Na(1) C(20) 114.0(5) . 3_666 1_555 yes
C(14) Na(1) C(20) 66.0(5) . 3_666 3_666 yes
C(16) Na(1) C(16) 180.0 . 1_555 3_666 yes
C(16) Na(1) C(18) 68.1(4) . 1_555 1_555 yes
C(16) Na(1) C(18) 111.9(4) . 1_555 3_666 yes
C(16) Na(1) C(20) 102.6(5) . 1_555 1_555 yes
C(16) Na(1) C(20) 77.4(5) . 1_555 3_666 yes
C(16) Na(1) C(18) 111.9(4) . 3_666 1_555 yes
C(16) Na(1) C(18) 68.1(4) . 3_666 3_666 yes
C(16) Na(1) C(20) 77.4(5) . 3_666 1_555 yes
C(16) Na(1) C(20) 102.6(5) . 3_666 3_666 yes
C(18) Na(1) C(18) 180.0 . 1_555 3_666 yes
C(18) Na(1) C(20) 64.9(4) . 1_555 1_555 yes
C(18) Na(1) C(20) 115.1(4) . 1_555 3_666 yes
C(18) Na(1) C(20) 115.1(4) . 3_666 1_555 yes
C(18) Na(1) C(20) 64.9(4) . 3_666 3_666 yes
C(20) Na(1) C(20) 180.0 . 1_555 3_666 yes
O(5) O(1) O(7) 70(1) . 1_555 1_555 yes
O(5) O(1) C(13) 53(1) . 1_555 1_555 yes
O(5) O(1) C(14) 29(1) . 1_555 1_555 yes
O(5) O(1) C(19) 98(1) . 1_555 1_555 yes
O(5) O(1) C(20) 79(1) . 1_555 1_555 yes
O(7) O(1) C(13) 97(1) . 1_555 1_555 yes
O(7) O(1) C(14) 84.0(8) . 1_555 1_555 yes
O(7) O(1) C(19) 33.0(7) . 1_555 1_555 yes
O(7) O(1) C(20) 12(1) . 1_555 1_555 yes
C(13) O(1) C(14) 24.5(7) . 1_555 1_555 yes
C(13) O(1) C(19) 102(1) . 1_555 1_555 yes
C(13) O(1) C(20) 109(1) . 1_555 1_555 yes
C(14) O(1) C(19) 101.8(10) . 1_555 1_555 yes
C(14) O(1) C(20) 96(1) . 1_555 1_555 yes
C(19) O(1) C(20) 31(1) . 1_555 1_555 yes
O(5) O(2) O(6) 79(1) . 1_555 1_555 yes
O(5) O(2) C(13) 30.3(7) . 1_555 1_555 yes
O(5) O(2) C(14) 10(1) . 1_555 1_555 yes
O(5) O(2) C(15) 104(1) . 1_555 1_555 yes
O(5) O(2) C(16) 89.3(9) . 1_555 1_555 yes
O(6) O(2) C(13) 107(1) . 1_555 1_555 yes
O(6) O(2) C(14) 83(1) . 1_555 1_555 yes
O(6) O(2) C(15) 60(1) . 1_555 1_555 yes
O(6) O(2) C(16) 38(1) . 1_555 1_555 yes
C(13) O(2) C(14) 32(1) . 1_555 1_555 yes
C(13) O(2) C(15) 109(1) . 1_555 1_555 yes
C(13) O(2) C(16) 105(1) . 1_555 1_555 yes
C(14) O(2) C(15) 114(2) . 1_555 1_555 yes
C(14) O(2) C(16) 98(1) . 1_555 1_555 yes
C(15) O(2) C(16) 23.5(8) . 1_555 1_555 yes
Na(1) O(3) O(5) 47.8(5) . 1_555 3_666 yes
Na(1) O(3) O(6) 54.2(5) . 1_555 1_555 yes
Na(1) O(3) C(15) 82.1(6) . 1_555 1_555 yes
Na(1) O(3) C(16) 80(1) . 1_555 1_555 yes
Na(1) O(3) C(17) 98.7(10) . 1_555 1_555 yes
Na(1) O(3) C(18) 66.8(6) . 1_555 1_555 yes
O(5) O(3) O(6) 86.5(7) . 3_666 1_555 yes
O(5) O(3) C(15) 116.7(9) . 3_666 1_555 yes
O(5) O(3) C(16) 102(1) . 3_666 1_555 yes
O(5) O(3) C(17) 117(1) . 3_666 1_555 yes
O(5) O(3) C(18) 82.7(8) . 3_666 1_555 yes
O(6) O(3) C(15) 30.7(5) . 1_555 1_555 yes
O(6) O(3) C(16) 27(1) . 1_555 1_555 yes
O(6) O(3) C(17) 116(1) . 1_555 1_555 yes
O(6) O(3) C(18) 107.2(8) . 1_555 1_555 yes
C(15) O(3) C(16) 21(1) . 1_555 1_555 yes
C(15) O(3) C(17) 103(1) . 1_555 1_555 yes
C(15) O(3) C(18) 114.4(8) . 1_555 1_555 yes
C(16) O(3) C(17) 124(1) . 1_555 1_555 yes
C(16) O(3) C(18) 130(1) . 1_555 1_555 yes
C(17) O(3) C(18) 36.6(8) . 1_555 1_555 yes
O(7) O(4) C(17) 80(1) . 1_555 1_555 yes
O(7) O(4) C(18) 61(1) . 1_555 1_555 yes
O(7) O(4) C(19) 67(1) . 1_555 1_555 yes
O(7) O(4) C(20) 43(1) . 1_555 1_555 yes
C(17) O(4) C(18) 29.7(10) . 1_555 1_555 yes
C(17) O(4) C(19) 102(1) . 1_555 1_555 yes
C(17) O(4) C(20) 101.2(9) . 1_555 1_555 yes
C(18) O(4) C(19) 110(1) . 1_555 1_555 yes
C(18) O(4) C(20) 97(1) . 1_555 1_555 yes
C(19) O(4) C(20) 25.1(10) . 1_555 1_555 yes
Na(1) O(5) O(1) 132(1) . 1_555 1_555 yes
Na(1) O(5) O(2) 82.4(7) . 1_555 1_555 yes
Na(1) O(5) O(3) 61.0(5) . 1_555 3_666 yes
Na(1) O(5) O(6) 58.9(5) . 1_555 1_555 yes
Na(1) O(5) O(7) 49.8(4) . 1_555 1_555 yes
Na(1) O(5) C(13) 123(1) . 1_555 1_555 yes
Na(1) O(5) C(14) 86.3(9) . 1_555 1_555 yes
Na(1) O(5) C(19) 84.3(6) . 1_555 1_555 yes
Na(1) O(5) C(20) 86.0(9) . 1_555 1_555 yes
O(1) O(5) O(2) 125(1) . 1_555 1_555 yes
O(1) O(5) O(3) 114(1) . 1_555 3_666 yes
O(1) O(5) O(6) 143(1) . 1_555 1_555 yes
O(1) O(5) O(7) 83(1) . 1_555 1_555 yes
O(1) O(5) C(13) 79(1) . 1_555 1_555 yes
O(1) O(5) C(14) 127(1) . 1_555 1_555 yes
O(1) O(5) C(19) 52(1) . 1_555 1_555 yes
O(1) O(5) C(20) 46(1) . 1_555 1_555 yes
O(2) O(5) O(3) 119.1(8) . 1_555 3_666 yes
O(2) O(5) O(6) 23.7(6) . 1_555 1_555 yes
O(2) O(5) O(7) 105.5(9) . 1_555 1_555 yes
O(2) O(5) C(13) 47(1) . 1_555 1_555 yes
O(2) O(5) C(14) 8.2(9) . 1_555 1_555 yes
O(2) O(5) C(19) 109(1) . 1_555 1_555 yes
O(2) O(5) C(20) 129(1) . 1_555 1_555 yes
O(3) O(5) O(6) 101.0(7) . 3_666 1_555 yes
O(3) O(5) O(7) 86.9(7) . 3_666 1_555 yes
O(3) O(5) C(13) 157(1) . 3_666 1_555 yes
O(3) O(5) C(14) 115(1) . 3_666 1_555 yes
O(3) O(5) C(19) 112.4(8) . 3_666 1_555 yes
O(3) O(5) C(20) 96(1) . 3_666 1_555 yes
O(6) O(5) O(7) 90.3(7) . 1_555 1_555 yes
O(6) O(5) C(13) 69(1) . 1_555 1_555 yes
O(6) O(5) C(14) 27.6(8) . 1_555 1_555 yes
O(6) O(5) C(19) 107.5(8) . 1_555 1_555 yes
O(6) O(5) C(20) 123(1) . 1_555 1_555 yes
O(7) O(5) C(13) 113(1) . 1_555 1_555 yes
O(7) O(5) C(14) 113(1) . 1_555 1_555 yes
O(7) O(5) C(19) 35.0(5) . 1_555 1_555 yes
O(7) O(5) C(20) 38.0(7) . 1_555 1_555 yes
C(13) O(5) C(14) 47(1) . 1_555 1_555 yes
C(13) O(5) C(19) 90(1) . 1_555 1_555 yes
C(13) O(5) C(20) 105(1) . 1_555 1_555 yes
C(14) O(5) C(19) 117(1) . 1_555 1_555 yes
C(14) O(5) C(20) 137(1) . 1_555 1_555 yes
C(19) O(5) C(20) 19.6(8) . 1_555 1_555 yes
Na(1) O(6) O(2) 127(1) . 1_555 1_555 yes
Na(1) O(6) O(3) 60.3(6) . 1_555 1_555 yes
Na(1) O(6) O(5) 51.0(5) . 1_555 1_555 yes
Na(1) O(6) O(7) 49.5(5) . 1_555 3_666 yes
Na(1) O(6) C(13) 79.3(5) . 1_555 1_555 yes
Na(1) O(6) C(14) 79.1(10) . 1_555 1_555 yes
Na(1) O(6) C(15) 109(1) . 1_555 1_555 yes
Na(1) O(6) C(16) 75.6(8) . 1_555 1_555 yes
O(2) O(6) O(3) 124(1) . 1_555 1_555 yes
O(2) O(6) O(5) 76(1) . 1_555 1_555 yes
O(2) O(6) O(7) 138(2) . 1_555 3_666 yes
O(2) O(6) C(13) 48(1) . 1_555 1_555 yes
O(2) O(6) C(14) 50(1) . 1_555 1_555 yes
O(2) O(6) C(15) 76(1) . 1_555 1_555 yes
O(2) O(6) C(16) 120(2) . 1_555 1_555 yes
O(3) O(6) O(5) 93.1(7) . 1_555 1_555 yes
O(3) O(6) O(7) 91.2(8) . 1_555 3_666 yes
O(3) O(6) C(13) 102.0(7) . 1_555 1_555 yes
O(3) O(6) C(14) 114(1) . 1_555 1_555 yes
O(3) O(6) C(15) 54.8(10) . 1_555 1_555 yes
O(3) O(6) C(16) 15.9(7) . 1_555 1_555 yes
O(5) O(6) O(7) 81.3(7) . 1_555 3_666 yes
O(5) O(6) C(13) 30.3(5) . 1_555 1_555 yes
O(5) O(6) C(14) 28.3(9) . 1_555 1_555 yes
O(5) O(6) C(15) 108(1) . 1_555 1_555 yes
O(5) O(6) C(16) 107.5(10) . 1_555 1_555 yes
O(7) O(6) C(13) 109.9(8) . 3_666 1_555 yes
O(7) O(6) C(14) 98(1) . 3_666 1_555 yes
O(7) O(6) C(15) 144(1) . 3_666 1_555 yes
O(7) O(6) C(16) 99.9(9) . 3_666 1_555 yes
C(13) O(6) C(14) 16.0(8) . 1_555 1_555 yes
C(13) O(6) C(15) 90(1) . 1_555 1_555 yes
C(13) O(6) C(16) 111.0(10) . 1_555 1_555 yes
C(14) O(6) C(15) 105(1) . 1_555 1_555 yes
C(14) O(6) C(16) 125(1) . 1_555 1_555 yes
C(15) O(6) C(16) 44.4(10) . 1_555 1_555 yes
Na(1) O(7) O(1) 80.1(6) . 1_555 1_555 yes
Na(1) O(7) O(4) 159(1) . 1_555 1_555 yes
Na(1) O(7) O(5) 54.5(5) . 1_555 1_555 yes
Na(1) O(7) O(6) 63.3(5) . 1_555 3_666 yes
Na(1) O(7) C(17) 91.1(7) . 1_555 1_555 yes
Na(1) O(7) C(18) 102(1) . 1_555 1_555 yes
Na(1) O(7) C(19) 121(1) . 1_555 1_555 yes
Na(1) O(7) C(20) 85.4(8) . 1_555 1_555 yes
O(1) O(7) O(4) 109(1) . 1_555 1_555 yes
O(1) O(7) O(5) 26.1(5) . 1_555 1_555 yes
O(1) O(7) O(6) 106.5(8) . 1_555 3_666 yes
O(1) O(7) C(17) 114.5(8) . 1_555 1_555 yes
O(1) O(7) C(18) 136(1) . 1_555 1_555 yes
O(1) O(7) C(19) 44.6(9) . 1_555 1_555 yes
O(1) O(7) C(20) 8.2(7) . 1_555 1_555 yes
O(4) O(7) O(5) 131(1) . 1_555 1_555 yes
O(4) O(7) O(6) 127(1) . 1_555 3_666 yes
O(4) O(7) C(17) 68(1) . 1_555 1_555 yes
O(4) O(7) C(18) 57(1) . 1_555 1_555 yes
O(4) O(7) C(19) 64(1) . 1_555 1_555 yes
O(4) O(7) C(20) 106(1) . 1_555 1_555 yes
O(5) O(7) O(6) 95.3(8) . 1_555 3_666 yes
O(5) O(7) C(17) 106.6(8) . 1_555 1_555 yes
O(5) O(7) C(18) 130(1) . 1_555 1_555 yes
O(5) O(7) C(19) 68.0(9) . 1_555 1_555 yes
O(5) O(7) C(20) 32.7(6) . 1_555 1_555 yes
O(6) O(7) C(17) 126.5(8) . 3_666 1_555 yes
O(6) O(7) C(18) 113(1) . 3_666 1_555 yes
O(6) O(7) C(19) 138(1) . 3_666 1_555 yes
O(6) O(7) C(20) 103.8(10) . 3_666 1_555 yes
C(17) O(7) C(18) 23.8(8) . 1_555 1_555 yes
C(17) O(7) C(19) 95(1) . 1_555 1_555 yes
C(17) O(7) C(20) 121.0(10) . 1_555 1_555 yes
C(18) O(7) C(19) 106(1) . 1_555 1_555 yes
C(18) O(7) C(20) 141(1) . 1_555 1_555 yes
C(19) O(7) C(20) 42.6(9) . 1_555 1_555 yes
S(1) C(1) S(2) 124.5(8) . 1_555 1_555 yes
S(1) C(1) S(4) 156.1(7) . 1_555 1_555 yes
S(1) C(1) S(5) 87.5(5) . 1_555 1_555 yes
S(1) C(1) C(2) 166.2(8) . 1_555 1_555 yes
S(1) C(1) C(3) 119.8(9) . 1_555 1_555 yes
S(2) C(1) S(4) 79.5(5) . 1_555 1_555 yes
S(2) C(1) S(5) 148.0(7) . 1_555 1_555 yes
S(2) C(1) C(2) 41.8(4) . 1_555 1_555 yes
S(2) C(1) C(3) 115.7(9) . 1_555 1_555 yes
S(4) C(1) S(5) 68.5(3) . 1_555 1_555 yes
S(4) C(1) C(2) 37.8(4) . 1_555 1_555 yes
S(4) C(1) C(3) 36.3(6) . 1_555 1_555 yes
S(5) C(1) C(2) 106.3(6) . 1_555 1_555 yes
S(5) C(1) C(3) 32.3(6) . 1_555 1_555 yes
C(2) C(1) C(3) 74.0(8) . 1_555 1_555 yes
S(2) C(2) S(3) 121.7(9) . 1_555 1_555 yes
S(2) C(2) S(4) 113.6(7) . 1_555 1_555 yes
S(2) C(2) C(1) 40.9(4) . 1_555 1_555 yes
S(2) C(2) C(3) 72.4(5) . 1_555 1_555 yes
S(3) C(2) S(4) 124.6(9) . 1_555 1_555 yes
S(3) C(2) C(1) 162.7(9) . 1_555 1_555 yes
S(3) C(2) C(3) 165.8(9) . 1_555 1_555 yes
S(4) C(2) C(1) 72.7(5) . 1_555 1_555 yes
S(4) C(2) C(3) 41.2(4) . 1_555 1_555 yes
C(1) C(2) C(3) 31.5(4) . 1_555 1_555 yes
S(1) C(3) S(2) 68.7(3) . 1_555 1_555 yes
S(1) C(3) S(4) 147.9(6) . 1_555 1_555 yes
S(1) C(3) S(5) 88.3(5) . 1_555 1_555 yes
S(1) C(3) C(1) 33.1(6) . 1_555 1_555 yes
S(1) C(3) C(2) 107.5(5) . 1_555 1_555 yes
S(2) C(3) S(4) 79.2(4) . 1_555 1_555 yes
S(2) C(3) S(5) 157.0(6) . 1_555 1_555 yes
S(2) C(3) C(1) 35.6(6) . 1_555 1_555 yes
S(2) C(3) C(2) 38.8(4) . 1_555 1_555 yes
S(4) C(3) S(5) 123.8(7) . 1_555 1_555 yes
S(4) C(3) C(1) 114.8(9) . 1_555 1_555 yes
S(4) C(3) C(2) 40.4(4) . 1_555 1_555 yes
S(5) C(3) C(1) 121.4(9) . 1_555 1_555 yes
S(5) C(3) C(2) 164.2(7) . 1_555 1_555 yes
C(1) C(3) C(2) 74.4(8) . 1_555 1_555 yes
S(6) C(4) S(7) 123.9(6) . 1_555 1_555 yes
S(6) C(4) S(9) 156.1(6) . 1_555 1_555 yes
S(6) C(4) S(10) 87.5(5) . 1_555 1_555 yes
S(6) C(4) C(5) 165.0(7) . 1_555 1_555 yes
S(6) C(4) C(6) 119.7(9) . 1_555 1_555 yes
S(7) C(4) S(9) 80.0(4) . 1_555 1_555 yes
S(7) C(4) S(10) 148.7(6) . 1_555 1_555 yes
S(7) C(4) C(5) 41.2(4) . 1_555 1_555 yes
S(7) C(4) C(6) 116.4(9) . 1_555 1_555 yes
S(9) C(4) S(10) 68.6(3) . 1_555 1_555 yes
S(9) C(4) C(5) 38.8(3) . 1_555 1_555 yes
S(9) C(4) C(6) 36.4(6) . 1_555 1_555 yes
S(10) C(4) C(5) 107.4(5) . 1_555 1_555 yes
S(10) C(4) C(6) 32.3(6) . 1_555 1_555 yes
C(5) C(4) C(6) 75.2(7) . 1_555 1_555 yes
S(7) C(5) S(8) 123.5(8) . 1_555 1_555 yes
S(7) C(5) S(9) 112.7(6) . 1_555 1_555 yes
S(7) C(5) C(4) 40.9(4) . 1_555 1_555 yes
S(7) C(5) C(6) 71.5(4) . 1_555 1_555 yes
S(8) C(5) S(9) 123.8(8) . 1_555 1_555 yes
S(8) C(5) C(4) 164.3(8) . 1_555 1_555 yes
S(8) C(5) C(6) 165.0(8) . 1_555 1_555 yes
S(9) C(5) C(4) 71.8(5) . 1_555 1_555 yes
S(9) C(5) C(6) 41.2(3) . 1_555 1_555 yes
C(4) C(5) C(6) 30.6(3) . 1_555 1_555 yes
S(6) C(6) S(7) 69.1(3) . 1_555 1_555 yes
S(6) C(6) S(9) 148.9(6) . 1_555 1_555 yes
S(6) C(6) S(10) 88.2(5) . 1_555 1_555 yes
S(6) C(6) C(4) 33.4(6) . 1_555 1_555 yes
S(6) C(6) C(5) 107.6(5) . 1_555 1_555 yes
S(7) C(6) S(9) 79.9(4) . 1_555 1_555 yes
S(7) C(6) S(10) 157.2(6) . 1_555 1_555 yes
S(7) C(6) C(4) 35.7(6) . 1_555 1_555 yes
S(7) C(6) C(5) 38.5(3) . 1_555 1_555 yes
S(9) C(6) S(10) 122.9(6) . 1_555 1_555 yes
S(9) C(6) C(4) 115.6(9) . 1_555 1_555 yes
S(9) C(6) C(5) 41.4(4) . 1_555 1_555 yes
S(10) C(6) C(4) 121.5(9) . 1_555 1_555 yes
S(10) C(6) C(5) 164.3(7) . 1_555 1_555 yes
C(4) C(6) C(5) 74.2(7) . 1_555 1_555 yes
S(11) C(7) S(12) 123.1(6) . 1_555 1_555 yes
S(11) C(7) S(14) 157.3(6) . 1_555 1_555 yes
S(11) C(7) S(15) 88.4(4) . 1_555 1_555 yes
S(11) C(7) C(8) 164.4(7) . 1_555 1_555 yes
S(11) C(7) C(9) 120.8(8) . 1_555 1_555 yes
S(12) C(7) S(14) 79.6(4) . 1_555 1_555 yes
S(12) C(7) S(15) 148.5(6) . 1_555 1_555 yes
S(12) C(7) C(8) 41.4(4) . 1_555 1_555 yes
S(12) C(7) C(9) 116.1(8) . 1_555 1_555 yes
S(14) C(7) S(15) 68.9(3) . 1_555 1_555 yes
S(14) C(7) C(8) 38.2(3) . 1_555 1_555 yes
S(14) C(7) C(9) 36.5(6) . 1_555 1_555 yes
S(15) C(7) C(8) 107.1(5) . 1_555 1_555 yes
S(15) C(7) C(9) 32.4(5) . 1_555 1_555 yes
C(8) C(7) C(9) 74.7(7) . 1_555 1_555 yes
S(12) C(8) S(13) 122.3(8) . 1_555 1_555 yes
S(12) C(8) S(14) 112.8(6) . 1_555 1_555 yes
S(12) C(8) C(7) 41.2(3) . 1_555 1_555 yes
S(12) C(8) C(9) 71.9(4) . 1_555 1_555 yes
S(13) C(8) S(14) 124.8(8) . 1_555 1_555 yes
S(13) C(8) C(7) 163.4(8) . 1_555 1_555 yes
S(13) C(8) C(9) 165.8(8) . 1_555 1_555 yes
S(14) C(8) C(7) 71.7(4) . 1_555 1_555 yes
S(14) C(8) C(9) 41.0(3) . 1_555 1_555 yes
C(7) C(8) C(9) 30.7(3) . 1_555 1_555 yes
S(11) C(9) S(12) 68.6(3) . 1_555 1_555 yes
S(11) C(9) S(14) 147.7(6) . 1_555 1_555 yes
S(11) C(9) S(15) 88.4(4) . 1_555 1_555 yes
S(11) C(9) C(7) 32.6(5) . 1_555 1_555 yes
S(11) C(9) C(8) 107.2(5) . 1_555 1_555 yes
S(12) C(9) S(14) 79.2(4) . 1_555 1_555 yes
S(12) C(9) S(15) 157.0(6) . 1_555 1_555 yes
S(12) C(9) C(7) 35.9(5) . 1_555 1_555 yes
S(12) C(9) C(8) 38.6(3) . 1_555 1_555 yes
S(14) C(9) S(15) 123.8(6) . 1_555 1_555 yes
S(14) C(9) C(7) 115.1(8) . 1_555 1_555 yes
S(14) C(9) C(8) 40.5(4) . 1_555 1_555 yes
S(15) C(9) C(7) 121.1(9) . 1_555 1_555 yes
S(15) C(9) C(8) 164.2(7) . 1_555 1_555 yes
C(7) C(9) C(8) 74.6(7) . 1_555 1_555 yes
S(16) C(10) S(17) 123.0(6) . 1_555 1_555 yes
S(16) C(10) S(19) 156.7(6) . 1_555 1_555 yes
S(16) C(10) S(20) 87.5(4) . 1_555 1_555 yes
S(16) C(10) C(11) 163.9(7) . 1_555 1_555 yes
S(16) C(10) C(12) 120.1(9) . 1_555 1_555 yes
S(17) C(10) S(19) 80.3(4) . 1_555 1_555 yes
S(17) C(10) S(20) 149.5(6) . 1_555 1_555 yes
S(17) C(10) C(11) 41.0(4) . 1_555 1_555 yes
S(17) C(10) C(12) 116.8(9) . 1_555 1_555 yes
S(19) C(10) S(20) 69.2(3) . 1_555 1_555 yes
S(19) C(10) C(11) 39.4(4) . 1_555 1_555 yes
S(19) C(10) C(12) 36.5(6) . 1_555 1_555 yes
S(20) C(10) C(11) 108.5(5) . 1_555 1_555 yes
S(20) C(10) C(12) 32.7(5) . 1_555 1_555 yes
C(11) C(10) C(12) 75.9(7) . 1_555 1_555 yes
S(17) C(11) S(18) 124.2(9) . 1_555 1_555 yes
S(17) C(11) S(19) 112.3(6) . 1_555 1_555 yes
S(17) C(11) C(10) 41.0(3) . 1_555 1_555 yes
S(17) C(11) C(12) 71.5(5) . 1_555 1_555 yes
S(18) C(11) S(19) 123.5(9) . 1_555 1_555 yes
S(18) C(11) C(10) 165.0(9) . 1_555 1_555 yes
S(18) C(11) C(12) 164.2(9) . 1_555 1_555 yes
S(19) C(11) C(10) 71.4(4) . 1_555 1_555 yes
S(19) C(11) C(12) 40.8(4) . 1_555 1_555 yes
C(10) C(11) C(12) 30.6(3) . 1_555 1_555 yes
S(16) C(12) S(17) 68.8(3) . 1_555 1_555 yes
S(16) C(12) S(19) 148.5(6) . 1_555 1_555 yes
S(16) C(12) S(20) 87.7(4) . 1_555 1_555 yes
S(16) C(12) C(10) 33.3(6) . 1_555 1_555 yes
S(16) C(12) C(11) 106.9(5) . 1_555 1_555 yes
S(17) C(12) S(19) 79.8(4) . 1_555 1_555 yes
S(17) C(12) S(20) 156.5(6) . 1_555 1_555 yes
S(17) C(12) C(10) 35.5(6) . 1_555 1_555 yes
S(17) C(12) C(11) 38.1(4) . 1_555 1_555 yes
S(19) C(12) S(20) 123.7(7) . 1_555 1_555 yes
S(19) C(12) C(10) 115.2(9) . 1_555 1_555 yes
S(19) C(12) C(11) 41.7(4) . 1_555 1_555 yes
S(20) C(12) C(10) 121.0(9) . 1_555 1_555 yes
S(20) C(12) C(11) 165.2(7) . 1_555 1_555 yes
C(10) C(12) C(11) 73.5(7) . 1_555 1_555 yes
O(1) C(13) O(2) 147(1) . 1_555 1_555 yes
O(1) C(13) O(5) 46(1) . 1_555 1_555 yes
O(1) C(13) O(6) 123(1) . 1_555 1_555 yes
O(1) C(13) C(14) 119(1) . 1_555 1_555 yes
O(1) C(13) C(20) 27.0(9) . 1_555 1_555 yes
O(2) C(13) O(5) 102(1) . 1_555 1_555 yes
O(2) C(13) O(6) 24.2(8) . 1_555 1_555 yes
O(2) C(13) C(14) 31(1) . 1_555 1_555 yes
O(2) C(13) C(20) 124(1) . 1_555 1_555 yes
O(5) C(13) O(6) 79(1) . 1_555 1_555 yes
O(5) C(13) C(14) 73(1) . 1_555 1_555 yes
O(5) C(13) C(20) 39.1(9) . 1_555 1_555 yes
O(6) C(13) C(14) 20.4(10) . 1_555 1_555 yes
O(6) C(13) C(20) 100.5(7) . 1_555 1_555 yes
C(14) C(13) C(20) 104(1) . 1_555 1_555 yes
Na(1) C(14) O(1) 77.2(8) . 1_555 1_555 yes
Na(1) C(14) O(2) 111(1) . 1_555 1_555 yes
Na(1) C(14) O(5) 57.8(8) . 1_555 1_555 yes
Na(1) C(14) O(6) 66.6(9) . 1_555 1_555 yes
Na(1) C(14) C(13) 108(1) . 1_555 1_555 yes
Na(1) C(14) C(15) 80.9(6) . 1_555 1_555 yes
O(1) C(14) O(2) 148(1) . 1_555 1_555 yes
O(1) C(14) O(5) 23.2(9) . 1_555 1_555 yes
O(1) C(14) O(6) 138(1) . 1_555 1_555 yes
O(1) C(14) C(13) 35(1) . 1_555 1_555 yes
O(1) C(14) C(15) 121.3(10) . 1_555 1_555 yes
O(2) C(14) O(5) 160(2) . 1_555 1_555 yes
O(2) C(14) O(6) 46(1) . 1_555 1_555 yes
O(2) C(14) C(13) 116(1) . 1_555 1_555 yes
O(2) C(14) C(15) 38(1) . 1_555 1_555 yes
O(5) C(14) O(6) 124(1) . 1_555 1_555 yes
O(5) C(14) C(13) 59(1) . 1_555 1_555 yes
O(5) C(14) C(15) 123(1) . 1_555 1_555 yes
O(6) C(14) C(13) 143(1) . 1_555 1_555 yes
O(6) C(14) C(15) 35.8(9) . 1_555 1_555 yes
C(13) C(14) C(15) 108(1) . 1_555 1_555 yes
O(2) C(15) O(3) 130(1) . 1_555 1_555 yes
O(2) C(15) O(6) 42(1) . 1_555 1_555 yes
O(2) C(15) C(14) 27.1(9) . 1_555 1_555 yes
O(2) C(15) C(16) 127(1) . 1_555 1_555 yes
O(3) C(15) O(6) 94(1) . 1_555 1_555 yes
O(3) C(15) C(14) 105.6(9) . 1_555 1_555 yes
O(3) C(15) C(16) 18.1(9) . 1_555 1_555 yes
O(6) C(15) C(14) 38.7(9) . 1_555 1_555 yes
O(6) C(15) C(16) 85(1) . 1_555 1_555 yes
C(14) C(15) C(16) 107(1) . 1_555 1_555 yes
Na(1) C(16) O(2) 76.2(8) . 1_555 1_555 yes
Na(1) C(16) O(3) 75(1) . 1_555 1_555 yes
Na(1) C(16) O(6) 62.6(8) . 1_555 1_555 yes
Na(1) C(16) C(15) 102(1) . 1_555 1_555 yes
Na(1) C(16) C(17) 79.7(7) . 1_555 1_555 yes
O(2) C(16) O(3) 140(1) . 1_555 1_555 yes
O(2) C(16) O(6) 21.7(8) . 1_555 1_555 yes
O(2) C(16) C(15) 29(1) . 1_555 1_555 yes
O(2) C(16) C(17) 115.5(10) . 1_555 1_555 yes
O(3) C(16) O(6) 136(2) . 1_555 1_555 yes
O(3) C(16) C(15) 140(2) . 1_555 1_555 yes
O(3) C(16) C(17) 31(1) . 1_555 1_555 yes
O(6) C(16) C(15) 49(1) . 1_555 1_555 yes
O(6) C(16) C(17) 124(1) . 1_555 1_555 yes
C(15) C(16) C(17) 109(1) . 1_555 1_555 yes
O(3) C(17) O(4) 126(1) . 1_555 1_555 yes
O(3) C(17) O(7) 95(1) . 1_555 1_555 yes
O(3) C(17) C(16) 23.7(8) . 1_555 1_555 yes
O(3) C(17) C(18) 102(1) . 1_555 1_555 yes
O(4) C(17) O(7) 31.6(7) . 1_555 1_555 yes
O(4) C(17) C(16) 126(1) . 1_555 1_555 yes
O(4) C(17) C(18) 27.3(8) . 1_555 1_555 yes
O(7) C(17) C(16) 95.6(8) . 1_555 1_555 yes
O(7) C(17) C(18) 22.7(8) . 1_555 1_555 yes
C(16) C(17) C(18) 110(1) . 1_555 1_555 yes
Na(1) C(18) O(3) 65.3(6) . 1_555 1_555 yes
Na(1) C(18) O(4) 110(1) . 1_555 1_555 yes
Na(1) C(18) O(7) 50.2(8) . 1_555 1_555 yes
Na(1) C(18) C(17) 101.0(9) . 1_555 1_555 yes
Na(1) C(18) C(19) 80.6(6) . 1_555 1_555 yes
Na(1) C(18) C(20) 56.7(4) . 1_555 1_555 yes
O(3) C(18) O(4) 154(1) . 1_555 1_555 yes
O(3) C(18) O(7) 112(1) . 1_555 1_555 yes
O(3) C(18) C(17) 40.8(9) . 1_555 1_555 yes
O(3) C(18) C(19) 118.2(8) . 1_555 1_555 yes
O(3) C(18) C(20) 106.3(7) . 1_555 1_555 yes
O(4) C(18) O(7) 60(1) . 1_555 1_555 yes
O(4) C(18) C(17) 123(1) . 1_555 1_555 yes
O(4) C(18) C(19) 39(1) . 1_555 1_555 yes
O(4) C(18) C(20) 57(1) . 1_555 1_555 yes
O(7) C(18) C(17) 133(1) . 1_555 1_555 yes
O(7) C(18) C(19) 41.5(9) . 1_555 1_555 yes
O(7) C(18) C(20) 22.2(8) . 1_555 1_555 yes
C(17) C(18) C(19) 108(1) . 1_555 1_555 yes
C(17) C(18) C(20) 114(1) . 1_555 1_555 yes
C(19) C(18) C(20) 24.4(6) . 1_555 1_555 yes
O(1) C(19) O(4) 150(1) . 1_555 1_555 yes
O(1) C(19) O(5) 29.0(7) . 1_555 1_555 yes
O(1) C(19) O(7) 102(1) . 1_555 1_555 yes
O(1) C(19) C(18) 125(1) . 1_555 1_555 yes
O(1) C(19) C(20) 28.6(10) . 1_555 1_555 yes
O(4) C(19) O(5) 123(1) . 1_555 1_555 yes
O(4) C(19) O(7) 47(1) . 1_555 1_555 yes
O(4) C(19) C(18) 29.9(9) . 1_555 1_555 yes
O(4) C(19) C(20) 122(1) . 1_555 1_555 yes
O(5) C(19) O(7) 76(1) . 1_555 1_555 yes
O(5) C(19) C(18) 97.0(8) . 1_555 1_555 yes
O(5) C(19) C(20) 24.9(9) . 1_555 1_555 yes
O(7) C(19) C(18) 32.1(7) . 1_555 1_555 yes
O(7) C(19) C(20) 76(1) . 1_555 1_555 yes
C(18) C(19) C(20) 104(1) . 1_555 1_555 yes
Na(1) C(20) O(1) 112(1) . 1_555 1_555 yes
Na(1) C(20) O(4) 82.0(7) . 1_555 1_555 yes
Na(1) C(20) O(5) 58.5(7) . 1_555 1_555 yes
Na(1) C(20) O(7) 53.1(6) . 1_555 1_555 yes
Na(1) C(20) C(13) 81.1(6) . 1_555 1_555 yes
Na(1) C(20) C(18) 58.4(4) . 1_555 1_555 yes
Na(1) C(20) C(19) 108(1) . 1_555 1_555 yes
O(1) C(20) O(4) 151(1) . 1_555 1_555 yes
O(1) C(20) O(5) 53(1) . 1_555 1_555 yes
O(1) C(20) O(7) 159(1) . 1_555 1_555 yes
O(1) C(20) C(13) 43(1) . 1_555 1_555 yes
O(1) C(20) C(18) 147(1) . 1_555 1_555 yes
O(1) C(20) C(19) 120(1) . 1_555 1_555 yes
O(4) C(20) O(5) 132(1) . 1_555 1_555 yes
O(4) C(20) O(7) 30.0(8) . 1_555 1_555 yes
O(4) C(20) C(13) 121.1(9) . 1_555 1_555 yes
O(4) C(20) C(18) 25.1(6) . 1_555 1_555 yes
O(4) C(20) C(19) 32(1) . 1_555 1_555 yes
O(5) C(20) O(7) 109(1) . 1_555 1_555 yes
O(5) C(20) C(13) 35.1(9) . 1_555 1_555 yes
O(5) C(20) C(18) 107.7(9) . 1_555 1_555 yes
O(5) C(20) C(19) 135(1) . 1_555 1_555 yes
O(7) C(20) C(13) 115.9(9) . 1_555 1_555 yes
O(7) C(20) C(18) 15.9(6) . 1_555 1_555 yes
O(7) C(20) C(19) 61(1) . 1_555 1_555 yes
C(13) C(20) C(18) 105.1(7) . 1_555 1_555 yes
C(13) C(20) C(19) 105(1) . 1_555 1_555 yes
C(18) C(20) C(19) 50(1) . 1_555 1_555 yes

loop_
_geom_bond_atom_site_label_1
_geom_bond_atom_site_label_2
_geom_bond_distance
_geom_bond_site_symmetry_1
_geom_bond_site_symmetry_2
_geom_bond_publ_flag
Ni(1) S(1) 2.166(3) . . yes
Ni(1) S(5) 2.164(3) . . yes
Ni(1) S(6) 2.145(3) . . yes
Ni(1) S(10) 2.157(3) . . yes
Ni(2) S(11) 2.157(3) . . yes
Ni(2) S(15) 2.162(3) . . yes
Ni(2) S(16) 2.143(3) . . yes
Ni(2) S(20) 2.156(3) . . yes
S(1) S(10) 2.976(4) . . yes
S(1) C(1) 1.70(1) . . yes
S(1) C(3) 2.70(1) . . yes
S(2) S(3) 2.971(5) . . yes
S(2) S(4) 2.895(5) . . yes
S(2) C(1) 1.73(1) . . yes
S(2) C(2) 1.75(1) . . yes
S(2) C(3) 2.67(1) . . yes
S(3) S(4) 2.970(5) . . yes
S(3) C(2) 1.65(1) . . yes
S(4) C(1) 2.66(1) . . yes
S(4) C(2) 1.71(1) . . yes
S(4) C(3) 1.73(1) . . yes
S(5) S(6) 2.973(4) . . yes
S(5) C(1) 2.72(1) . . yes
S(5) C(3) 1.70(1) . . yes
S(6) C(4) 1.69(1) . . yes
S(6) C(6) 2.67(1) . . yes
S(7) S(8) 2.962(5) . . yes
S(7) S(9) 2.918(4) . . yes
S(7) C(4) 1.73(1) . . yes
S(7) C(5) 1.75(1) . . yes
S(7) C(6) 2.66(1) . . yes
S(8) S(9) 2.977(5) . . yes
S(8) C(5) 1.62(1) . . yes
S(9) C(4) 2.67(1) . . yes
S(9) C(5) 1.76(1) . . yes
S(9) C(6) 1.75(1) . . yes
S(10) C(4) 2.68(1) . . yes
S(10) C(6) 1.68(1) . . yes
S(11) S(20) 2.985(4) . . yes
S(11) C(7) 1.69(1) . . yes
S(11) C(9) 2.69(1) . . yes
S(12) S(13) 2.960(5) . . yes
S(12) S(14) 2.914(5) . . yes
S(12) C(7) 1.75(1) . . yes
S(12) C(8) 1.76(1) . . yes
S(12) C(9) 2.68(1) . . yes
S(13) S(14) 2.973(5) . . yes
S(13) C(8) 1.62(1) . . yes
S(14) C(7) 2.67(1) . . yes
S(14) C(8) 1.74(1) . . yes
S(14) C(9) 1.75(1) . . yes
S(15) S(16) 2.957(4) . . yes
S(15) C(7) 2.69(1) . . yes
S(15) C(9) 1.68(1) . . yes
S(16) C(10) 1.70(1) . . yes
S(16) C(12) 2.68(1) . . yes
S(17) S(18) 2.952(5) . . yes
S(17) S(19) 2.908(5) . . yes
S(17) C(10) 1.73(1) . . yes
S(17) C(11) 1.73(1) . . yes
S(17) C(12) 2.66(1) . . yes
S(18) S(19) 2.981(5) . . yes
S(18) C(11) 1.61(1) . . yes
S(19) C(10) 2.65(1) . . yes
S(19) C(11) 1.77(1) . . yes
S(19) C(12) 1.74(1) . . yes
S(20) C(10) 2.68(1) . . yes
S(20) C(12) 1.69(1) . . yes
Na(1) O(3) 2.77(2) . . yes
Na(1) O(3) 2.77(2) . 3_666 yes
Na(1) O(5) 2.35(2) . . yes
Na(1) O(5) 2.35(2) . 3_666 yes
Na(1) O(6) 2.59(2) . . yes
Na(1) O(6) 2.59(2) . 3_666 yes
Na(1) O(7) 2.20(2) . . yes
Na(1) O(7) 2.20(2) . 3_666 yes
Na(1) C(14) 2.77(2) . . yes
Na(1) C(14) 2.77(2) . 3_666 yes
Na(1) C(16) 2.82(2) . . yes
Na(1) C(16) 2.82(2) . 3_666 yes
Na(1) C(18) 2.80(1) . . yes
Na(1) C(18) 2.80(1) . 3_666 yes
Na(1) C(20) 2.75(1) . . yes
Na(1) C(20) 2.75(1) . 3_666 yes
O(1) O(5) 1.31(2) . . yes
O(1) O(7) 2.96(3) . . yes
O(1) C(13) 1.78(3) . . yes
O(1) C(14) 2.63(3) . . yes
O(1) C(19) 2.13(3) . . yes
O(1) C(20) 1.18(3) . . yes
O(2) O(5) 2.82(3) . . yes
O(2) O(6) 1.16(3) . . yes
O(2) C(13) 2.12(3) . . yes
O(2) C(14) 1.23(3) . . yes
O(2) C(15) 1.67(3) . . yes
O(2) C(16) 2.72(3) . . yes
O(3) O(5) 3.00(3) . 3_666 yes
O(3) O(6) 2.90(3) . . yes
O(3) C(15) 2.38(2) . . yes
O(3) C(16) 1.16(2) . . yes
O(3) C(17) 1.51(2) . . yes
O(3) C(18) 2.26(2) . . yes
O(4) O(7) 1.32(3) . . yes
O(4) C(17) 2.34(3) . . yes
O(4) C(18) 1.28(3) . . yes
O(4) C(19) 1.61(3) . . yes
O(4) C(20) 2.53(3) . . yes
O(5) O(6) 2.84(2) . . yes
O(5) O(7) 2.80(2) . . yes
O(5) C(13) 1.46(2) . . yes
O(5) C(14) 1.63(3) . . yes
O(5) C(19) 2.66(3) . . yes
O(5) C(20) 1.60(2) . . yes
O(6) O(7) 2.67(2) . 3_666 yes
O(6) C(13) 2.71(2) . . yes
O(6) C(14) 1.59(2) . . yes
O(6) C(15) 1.49(2) . . yes
O(6) C(16) 1.94(3) . . yes
O(7) C(17) 2.48(2) . . yes
O(7) C(18) 1.32(2) . . yes
O(7) C(19) 1.65(2) . . yes
O(7) C(20) 1.83(2) . . yes
C(1) C(2) 2.61(2) . . yes
C(1) C(3) 1.42(2) . . yes
C(2) C(3) 2.61(2) . . yes
C(4) C(5) 2.63(2) . . yes
C(4) C(6) 1.39(1) . . yes
C(5) C(6) 2.64(2) . . yes
C(7) C(8) 2.64(2) . . yes
C(7) C(9) 1.40(1) . . yes
C(8) C(9) 2.64(2) . . yes
C(10) C(11) 2.61(2) . . yes
C(10) C(12) 1.38(1) . . yes
C(11) C(12) 2.64(2) . . yes
C(13) C(14) 1.26(2) . . yes
C(13) C(20) 2.44(2) . . yes
C(14) C(15) 2.45(2) . . yes
C(15) C(16) 1.36(2) . . yes
C(16) C(17) 2.38(2) . . yes
C(17) C(18) 1.38(2) . . yes
C(18) C(19) 2.39(2) . . yes
C(18) C(20) 2.98(2) . . yes
C(19) C(20) 1.27(2) . . yes

loop_
_geom_contact_atom_site_label_1
_geom_contact_atom_site_label_2
_geom_contact_distance
_geom_contact_site_symmetry_1
_geom_contact_site_symmetry_2
_geom_contact_publ_flag
S(1) S(10) 2.976(4) . . ?
S(1) C(3) 2.70(1) . . ?
S(2) S(3) 2.971(5) . . ?
S(2) S(4) 2.895(5) . . ?
S(2) C(3) 2.67(1) . . ?
S(3) S(4) 2.970(5) . . ?
S(4) C(1) 2.66(1) . . ?
S(5) S(6) 2.973(4) . . ?
S(5) C(1) 2.72(1) . . ?
S(6) C(6) 2.67(1) . . ?
S(7) S(8) 2.962(5) . . ?
S(7) S(9) 2.918(4) . . ?
S(7) C(6) 2.66(1) . . ?
S(8) S(9) 2.977(5) . . ?
S(9) C(4) 2.67(1) . . ?
S(10) C(4) 2.68(1) . . ?
S(11) S(20) 2.985(4) . . ?
S(11) C(9) 2.69(1) . . ?
S(12) S(13) 2.960(5) . . ?
S(12) S(14) 2.914(5) . . ?
S(12) C(9) 2.68(1) . . ?
S(13) S(14) 2.973(5) . . ?
S(14) C(7) 2.67(1) . . ?
S(15) S(16) 2.957(4) . . ?
S(15) C(7) 2.69(1) . . ?
S(16) C(12) 2.68(1) . . ?
S(17) S(18) 2.952(5) . . ?
S(17) S(19) 2.908(5) . . ?
S(17) C(12) 2.66(1) . . ?
S(18) S(19) 2.981(5) . . ?
S(19) C(10) 2.65(1) . . ?
S(20) C(10) 2.68(1) . . ?
Na(1) O(3) 2.77(2) . . ?
Na(1) O(3) 2.77(2) . 3_666 ?
Na(1) O(6) 2.59(2) . . ?
Na(1) O(6) 2.59(2) . 3_666 ?
Na(1) C(14) 2.77(2) . . ?
Na(1) C(14) 2.77(2) . 3_666 ?
Na(1) C(16) 2.82(2) . . ?
Na(1) C(16) 2.82(2) . 3_666 ?
Na(1) C(18) 2.80(1) . . ?
Na(1) C(18) 2.80(1) . 3_666 ?
Na(1) C(20) 2.75(1) . . ?
Na(1) C(20) 2.75(1) . 3_666 ?
O(1) O(7) 2.96(3) . . ?
O(1) C(14) 2.63(3) . . ?
O(2) O(5) 2.82(3) . . ?
O(2) C(16) 2.72(3) . . ?
O(3) O(5) 3.00(3) . 3_666 ?
O(3) O(6) 2.90(3) . . ?
O(4) C(20) 2.53(3) . . ?
O(5) O(6) 2.84(2) . . ?
O(5) O(7) 2.80(2) . . ?
O(5) C(19) 2.66(3) . . ?
O(6) O(7) 2.67(2) . 3_666 ?
O(6) C(13) 2.71(2) . . ?
C(1) C(2) 2.61(2) . . ?
C(2) C(3) 2.61(2) . . ?
C(4) C(5) 2.63(2) . . ?
C(5) C(6) 2.64(2) . . ?
C(7) C(8) 2.64(2) . . ?
C(8) C(9) 2.64(2) . . ?
C(10) C(11) 2.61(2) . . ?
C(11) C(12) 2.64(2) . . ?
C(18) C(20) 2.98(2) . . ?
S(1) S(17) 3.431(5) . 2_745 ?
S(2) S(13) 3.528(6) . 1_655 ?
S(2) S(17) 3.585(5) . 2_745 ?
S(6) S(20) 3.507(4) . 2_755 ?
S(7) S(11) 3.485(4) . 2_755 ?
S(7) S(10) 3.520(4) . 2_855 ?
S(8) C(20) 3.37(1) . 4_654 ?
S(8) O(1) 3.52(2) . 4_654 ?
S(8) S(17) 3.543(5) . 1_655 ?
S(10) S(16) 3.496(4) . 2_745 ?
S(11) S(16) 3.506(4) . 2_745 ?
S(11) S(17) 3.538(4) . 2_745 ?
S(12) S(17) 3.541(5) . 2_745 ?
S(13) O(4) 3.47(2) . 3_666 ?
S(15) S(20) 3.580(4) . 2_755 ?
S(18) O(6) 3.35(2) . 2_745 ?
S(19) C(5) 3.59(1) . . ?
C(1) C(8) 3.56(2) . 1_655 ?
C(3) C(7) 3.55(2) . . ?
C(4) C(12) 3.54(2) . . ?
